data_7704033
loop_
_publ_author_name
'Sarada, Ganguri'
'Kim, Ahreum'
'Kim, Dongwon'
'Jung, Ok-Sang'

_publ_section_title
;
 Diverse anion exchange of pliable
 [X<sub>2</sub>@Pd<sub>3</sub>L<sub>4</sub>]<sup>4+</sup> double cages: a
 molecular ruler for recognition of polyatomic anions.
;
_journal_issue 19
_journal_name_full 'Dalton transactions (Cambridge, England : 2003)'
_journal_page_first 6183
_journal_page_last 6190
_journal_paper_doi 10.1039/d0dt01027h
_journal_volume 49
_journal_year 2020
_chemical_formula_sum 'C62 H64 B2 F8 N8 O8 Pd'
_chemical_formula_weight 1329.23
_space_group_crystal_system monoclinic
_space_group_IT_number 14
_space_group_name_Hall '-P 2ybc'
_space_group_name_H-M_alt 'P 1 21/c 1'
_atom_sites_solution_hydrogens geom
_audit_creation_method SHELXL-2018/3
_audit_update_record
;
2020-04-06 deposited with the CCDC.	2020-04-09 downloaded from the CCDC.
;
_cell_angle_alpha 90
_cell_angle_beta 108.92(3)
_cell_angle_gamma 90
_cell_formula_units_Z 2
_cell_length_a 17.540(5)
_cell_length_b 14.333(3)
_cell_length_c 12.987(3)
_cell_measurement_reflns_used 133263
_cell_measurement_temperature 293(2)
_cell_measurement_theta_max 33.875
_cell_measurement_theta_min 0.390
_cell_volume 3088.5(14)
_computing_cell_refinement 'HKL3000sm (Otwinowski & Minor, 1997)'
_computing_data_collection 'PAL BL2D-SMDC Program (Shin et. al, 2016)'
_computing_data_reduction 'HKL3000sm (Otwinowski & Minor, 1997)'
_computing_molecular_graphics 'Mercury 3.10'
_computing_publication_material CIFTAB
_computing_structure_refinement SHELXL
_computing_structure_solution SHELXS
_diffrn_ambient_temperature 293(2)
_diffrn_measured_fraction_theta_full 0.960
_diffrn_measured_fraction_theta_max 0.812
_diffrn_measurement_device_type 'Rayonix MX225HS CCD area detector'
_diffrn_measurement_method 'omega scan'
_diffrn_radiation_type synchrotron
_diffrn_radiation_wavelength 0.680
_diffrn_reflns_av_R_equivalents 0.0339
_diffrn_reflns_av_unetI/netI 0.0289
_diffrn_reflns_Laue_measured_fraction_full 0.960
_diffrn_reflns_Laue_measured_fraction_max 0.812
_diffrn_reflns_limit_h_max 25
_diffrn_reflns_limit_h_min -25
_diffrn_reflns_limit_k_max 21
_diffrn_reflns_limit_k_min -21
_diffrn_reflns_limit_l_max 19
_diffrn_reflns_limit_l_min -19
_diffrn_reflns_number 37955
_diffrn_reflns_point_group_measured_fraction_full 0.960
_diffrn_reflns_point_group_measured_fraction_max 0.812
_diffrn_reflns_theta_full 24.079
_diffrn_reflns_theta_max 33.674
_diffrn_reflns_theta_min 1.796
_diffrn_source 'PLSII 2D bending magnet'
_exptl_absorpt_coefficient_mu 0.340
_exptl_absorpt_correction_T_max 1.000
_exptl_absorpt_correction_T_min 0.745
_exptl_absorpt_correction_type empirical
_exptl_absorpt_process_details 'HKL3000sm Scalepack(Otwinowski et.al,2003)'
_exptl_crystal_colour colorless
_exptl_crystal_density_diffrn 1.429
_exptl_crystal_description block
_exptl_crystal_F_000 1368
_exptl_crystal_size_max 0.170
_exptl_crystal_size_mid 0.090
_exptl_crystal_size_min 0.060
_refine_diff_density_max 1.366
_refine_diff_density_min -2.359
_refine_diff_density_rms 0.096
_refine_ls_extinction_coef 0.0093(11)
_refine_ls_extinction_expression Fc^*^=kFc[1+0.001xFc^2^\l^3^/sin(2\q)]^-1/4^
_refine_ls_extinction_method 'SHELXL-2018/3 (Sheldrick 2018)'
_refine_ls_goodness_of_fit_ref 1.088
_refine_ls_hydrogen_treatment constr
_refine_ls_matrix_type full
_refine_ls_number_parameters 405
_refine_ls_number_reflns 11398
_refine_ls_number_restraints 0
_refine_ls_restrained_S_all 1.088
_refine_ls_R_factor_all 0.0757
_refine_ls_R_factor_gt 0.0677
_refine_ls_shift/su_max 0.001
_refine_ls_shift/su_mean 0.000
_refine_ls_structure_factor_coef Fsqd
_refine_ls_weighting_details 'w=1/[\s^2^(Fo^2^)+(0.1008P)^2^+2.6094P] where P=(Fo^2^+2Fc^2^)/3'
_refine_ls_weighting_scheme calc
_refine_ls_wR_factor_gt 0.1897
_refine_ls_wR_factor_ref 0.1965
_reflns_Friedel_coverage 0.000
_reflns_number_gt 9652
_reflns_number_total 11398
_reflns_threshold_expression 'I > 2\s(I)'
_cod_data_source_file d0dt01027h2.cif
_cod_data_source_block sg1_a
_cod_depositor_comments 'Adding full bibliography for 7704033--7704041.cif.'
_cod_original_sg_symbol_H-M 'P 21/c'
_cod_database_code 7704033
_shelx_shelxl_version_number 2018/3
_shelx_space_group_comment
;
The symmetry employed for this shelxl refinement is uniquely defined
by the following loop, which should always be used as a source of
symmetry information in preference to the above space-group names.
They are only intended as comments.
;
_shelx_estimated_absorpt_t_min 0.945
_shelx_estimated_absorpt_t_max 0.980

loop_
_space_group_symop_operation_xyz
'x, y, z'
'-x, y+1/2, -z+1/2'
'-x, -y, -z'
'x, -y-1/2, z-1/2'

loop_
_atom_site_label
_atom_site_type_symbol
_atom_site_fract_x
_atom_site_fract_y
_atom_site_fract_z
_atom_site_U_iso_or_equiv
_atom_site_adp_type
_atom_site_occupancy
_atom_site_site_symmetry_order
_atom_site_calc_flag
_atom_site_refinement_flags_posn
_atom_site_refinement_flags_adp
_atom_site_refinement_flags_occupancy
_atom_site_disorder_assembly
_atom_site_disorder_group
Pd01 Pd 0.500000 0.000000 0.500000 0.03684(9) Uani 1 2 d S . P . .
O002 O 0.89206(10) 0.19429(9) 0.47872(14) 0.0354(3) Uani 1 1 d . . . . .
O003 O 0.87193(10) -0.15178(9) 0.43384(14) 0.0356(3) Uani 1 1 d . . . . .
O005 O 0.95124(11) 0.27594(11) 0.37738(15) 0.0403(4) Uani 1 1 d . . . . .
O007 O 0.93206(13) -0.22030(12) 0.32633(17) 0.0483(4) Uani 1 1 d . . . . .
N1 N 0.57362(11) 0.10483(15) 0.57670(16) 0.0369(4) Uani 1 1 d . . . . .
N00A N 0.58058(12) -0.09447(16) 0.58746(17) 0.0403(4) Uani 1 1 d . . . . .
N00I N 1.02657(14) 0.03179(15) 0.26903(19) 0.0414(4) Uani 1 1 d . . . . .
C00L C 0.74080(13) 0.23867(14) 0.52207(18) 0.0334(4) Uani 1 1 d . . . . .
H00A H 0.719462 0.294199 0.479863 0.040 Uiso 1 1 calc R U . . .
H00B H 0.743721 0.190102 0.471475 0.040 Uiso 1 1 calc R U . . .
C00N C 0.82574(13) 0.25954(14) 0.59699(19) 0.0337(4) Uani 1 1 d . . . . .
H00C H 0.824426 0.312179 0.643330 0.040 Uiso 1 1 calc R U . . .
H00D H 0.846540 0.206016 0.643278 0.040 Uiso 1 1 calc R U . . .
C00O C 0.56749(13) 0.14466(18) 0.66714(19) 0.0370(4) Uani 1 1 d . . . . .
H00O H 0.528516 0.123566 0.695974 0.044 Uiso 1 1 calc R U . . .
C00P C 0.68249(13) 0.20801(14) 0.57957(18) 0.0324(4) Uani 1 1 d . . . . .
C00T C 0.67642(15) 0.24932(16) 0.6742(2) 0.0385(4) Uani 1 1 d . . . . .
H00T H 0.710613 0.297948 0.707577 0.046 Uiso 1 1 calc R U . . .
C00U C 0.77128(14) -0.23217(13) 0.4893(2) 0.0362(4) Uani 1 1 d . . . . .
H00E H 0.749598 -0.293435 0.495287 0.043 Uiso 1 1 calc R U . . .
H00F H 0.731255 -0.198842 0.431640 0.043 Uiso 1 1 calc R U . . .
C00V C 0.91560(13) -0.15088(13) 0.36746(18) 0.0327(4) Uani 1 1 d . . . . .
C00W C 0.93033(12) 0.20248(13) 0.40514(19) 0.0320(4) Uani 1 1 d . . . . .
C00X C 0.65210(14) -0.10432(17) 0.57093(19) 0.0387(5) Uani 1 1 d . . . . .
H00X H 0.664614 -0.063941 0.522677 0.046 Uiso 1 1 calc R U . . .
C00Y C 0.62968(13) 0.13604(16) 0.53443(19) 0.0358(4) Uani 1 1 d . . . . .
H00Y H 0.633006 0.107695 0.471610 0.043 Uiso 1 1 calc R U . . .
C00Z C 0.56259(17) -0.1524(2) 0.6585(2) 0.0484(6) Uani 1 1 d . . . . .
H00Z H 0.513777 -0.145078 0.671405 0.058 Uiso 1 1 calc R U . . .
C010 C 0.70776(14) -0.17179(18) 0.62249(19) 0.0401(5) Uani 1 1 d . . . . .
C012 C 0.88091(14) 0.28172(13) 0.5312(2) 0.0360(4) Uani 1 1 d . . . . .
H01A H 0.856754 0.328844 0.476800 0.043 Uiso 1 1 calc R U . . .
H01B H 0.932343 0.304868 0.578383 0.043 Uiso 1 1 calc R U . . .
C014 C 0.94839(12) 0.10990(13) 0.36505(17) 0.0291(3) Uani 1 1 d . . . . .
C017 C 0.61823(15) 0.21662(18) 0.7182(2) 0.0383(4) Uani 1 1 d . . . . .
H017 H 0.613771 0.243176 0.781303 0.046 Uiso 1 1 calc R U . . .
C01D C 0.78500(14) -0.17984(18) 0.5963(2) 0.0408(5) Uani 1 1 d . . . . .
H01F H 0.824803 -0.212730 0.654695 0.049 Uiso 1 1 calc R U . . .
H01G H 0.805746 -0.117973 0.590790 0.049 Uiso 1 1 calc R U . . .
C01H C 0.91776(12) 0.02539(13) 0.38762(16) 0.0275(3) Uani 1 1 d . . . . .
H01K H 0.881844 0.023324 0.426827 0.033 Uiso 1 1 calc R U . . .
C01I C 0.94291(12) -0.05577(13) 0.34931(17) 0.0300(3) Uani 1 1 d . . . . .
C01J C 0.68755(17) -0.2335(2) 0.6928(2) 0.0474(6) Uani 1 1 d . . . . .
H01L H 0.722300 -0.281637 0.726197 0.057 Uiso 1 1 calc R U . . .
C01L C 1.00133(13) 0.10930(15) 0.30497(19) 0.0354(4) Uani 1 1 d . . . . .
H01M H 1.020208 0.166293 0.288942 0.043 Uiso 1 1 calc R U . . .
C01M C 0.99721(15) -0.04903(15) 0.2916(2) 0.0373(4) Uani 1 1 d . . . . .
H01N H 1.014056 -0.103900 0.267416 0.045 Uiso 1 1 calc R U . . .
C01U C 0.84632(15) -0.24371(13) 0.4579(2) 0.0383(5) Uani 1 1 d . . . . .
H01W H 0.888641 -0.272350 0.517085 0.046 Uiso 1 1 calc R U . . .
H01X H 0.835212 -0.283644 0.394388 0.046 Uiso 1 1 calc R U . . .
C01Z C 0.61435(18) -0.2216(2) 0.7122(2) 0.0519(7) Uani 1 1 d . . . . .
H012 H 0.600774 -0.260354 0.761008 0.062 Uiso 1 1 calc R U . . .
C01C C 0.17943(19) 0.01508(15) -0.0584(2) 0.0437(5) Uani 1 1 d . . . . .
H01E H 0.163620 0.021593 -0.133635 0.052 Uiso 1 1 calc R U . . .
C01P C 0.2825(2) -0.01470(17) 0.1084(3) 0.0523(7) Uani 1 1 d . . . . .
H01Q H 0.336202 -0.028210 0.146127 0.063 Uiso 1 1 calc R U . . .
C023 C 0.25781(19) -0.00506(14) -0.0016(3) 0.0436(6) Uani 1 1 d . . . . .
H023 H 0.294801 -0.012281 -0.038644 0.052 Uiso 1 1 calc R U . . .
C027 C 0.12328(18) 0.02593(17) -0.0055(3) 0.0515(7) Uani 1 1 d . . . . .
H027 H 0.069887 0.039475 -0.044706 0.062 Uiso 1 1 calc R U . . .
C02A C 0.1473(3) 0.01641(17) 0.1067(4) 0.0622(10) Uani 1 1 d . . . . .
H02E H 0.110346 0.023769 0.143775 0.075 Uiso 1 1 calc R U . . .
C02C C 0.2287(3) -0.00462(18) 0.1639(3) 0.0634(11) Uani 1 1 d . . . . .
H02G H 0.245775 -0.011609 0.239164 0.076 Uiso 1 1 calc R U . . .
F00D F 0.38890(18) 0.42253(18) 0.1793(2) 0.0955(10) Uani 1 1 d . . . . .
F00E F 0.3457(3) 0.4809(3) 0.3071(3) 0.1223(15) Uani 1 1 d . . . . .
F00F F 0.28642(15) 0.5206(2) 0.1263(3) 0.0894(9) Uani 1 1 d . . . . .
F00M F 0.4090(3) 0.5680(2) 0.2209(2) 0.1392(17) Uani 1 1 d . . . . .
B02H B 0.3561(2) 0.49823(16) 0.2108(3) 0.0404(6) Uani 1 1 d . . . . .
N00S N 0.55294(15) 0.1401(2) -0.0793(2) 0.0542(6) Uani 1 1 d . . . . .
C021 C 0.51180(16) 0.13274(17) -0.0286(2) 0.0419(5) Uani 1 1 d . . . . .
C02D C 0.45805(19) 0.1238(2) 0.0361(3) 0.0523(6) Uani 1 1 d . . . . .
H02H H 0.485651 0.092405 0.103122 0.078 Uiso 1 1 calc R U . . .
H02I H 0.411331 0.088486 -0.003832 0.078 Uiso 1 1 calc R U . . .
H02J H 0.441769 0.184742 0.051611 0.078 Uiso 1 1 calc R U . . .

loop_
_atom_site_aniso_label
_atom_site_aniso_U_11
_atom_site_aniso_U_22
_atom_site_aniso_U_33
_atom_site_aniso_U_23
_atom_site_aniso_U_13
_atom_site_aniso_U_12
Pd01 0.03089(13) 0.05249(16) 0.02768(15) -0.00520(8) 0.01026(9) -0.01524(8)
O002 0.0444(8) 0.0189(5) 0.0496(9) 0.0015(5) 0.0244(7) -0.0001(5)
O003 0.0481(8) 0.0179(5) 0.0447(9) -0.0011(5) 0.0203(7) -0.0022(5)
O005 0.0488(9) 0.0238(6) 0.0544(10) 0.0082(6) 0.0251(8) -0.0008(6)
O007 0.0635(11) 0.0281(7) 0.0617(12) -0.0135(7) 0.0320(10) -0.0021(7)
N1 0.0315(8) 0.0496(10) 0.0301(9) -0.0056(7) 0.0109(7) -0.0101(7)
N00A 0.0365(9) 0.0541(11) 0.0301(9) -0.0034(8) 0.0105(7) -0.0171(8)
N00I 0.0462(10) 0.0366(9) 0.0492(12) -0.0006(8) 0.0263(9) 0.0002(8)
C00L 0.0383(9) 0.0255(8) 0.0347(10) 0.0001(7) 0.0097(8) -0.0006(7)
C00N 0.0366(9) 0.0245(8) 0.0397(11) -0.0025(7) 0.0118(8) 0.0005(7)
C00O 0.0313(9) 0.0492(12) 0.0310(11) -0.0011(8) 0.0108(8) 0.0000(8)
C00P 0.0340(9) 0.0286(8) 0.0340(10) 0.0001(7) 0.0101(8) 0.0014(7)
C00T 0.0402(10) 0.0358(10) 0.0396(12) -0.0088(8) 0.0131(9) -0.0017(8)
C00U 0.0399(10) 0.0213(7) 0.0448(12) 0.0013(7) 0.0102(9) -0.0045(7)
C00V 0.0394(9) 0.0217(7) 0.0358(10) -0.0039(6) 0.0105(8) 0.0004(6)
C00W 0.0337(8) 0.0218(7) 0.0419(11) 0.0066(7) 0.0143(8) 0.0017(6)
C00X 0.0360(10) 0.0467(12) 0.0333(11) -0.0013(8) 0.0109(8) -0.0155(8)
C00Y 0.0352(9) 0.0394(10) 0.0344(11) -0.0050(8) 0.0133(8) -0.0058(8)
C00Z 0.0427(12) 0.0705(17) 0.0327(12) 0.0005(10) 0.0134(10) -0.0218(12)
C010 0.0396(10) 0.0472(12) 0.0316(11) -0.0010(8) 0.0090(8) -0.0161(9)
C012 0.0411(10) 0.0205(7) 0.0491(12) -0.0035(7) 0.0183(9) -0.0025(7)
C014 0.0302(8) 0.0232(7) 0.0336(10) 0.0043(6) 0.0099(7) 0.0011(6)
C017 0.0398(10) 0.0428(11) 0.0323(11) -0.0050(8) 0.0117(8) 0.0037(8)
C01D 0.0385(10) 0.0448(12) 0.0368(12) 0.0025(9) 0.0092(9) -0.0096(9)
C01H 0.0306(8) 0.0214(7) 0.0297(9) 0.0026(6) 0.0085(7) 0.0010(6)
C01I 0.0352(8) 0.0235(7) 0.0304(9) -0.0007(6) 0.0095(7) 0.0009(6)
C01J 0.0486(13) 0.0558(15) 0.0340(12) 0.0036(10) 0.0083(10) -0.0182(11)
C01L 0.0383(10) 0.0310(9) 0.0401(11) 0.0034(7) 0.0169(8) -0.0016(7)
C01M 0.0428(11) 0.0315(9) 0.0404(12) -0.0025(8) 0.0176(9) 0.0025(8)
C01U 0.0454(11) 0.0172(7) 0.0516(13) 0.0014(7) 0.0150(10) -0.0011(7)
C01Z 0.0511(14) 0.0682(18) 0.0359(13) 0.0068(11) 0.0133(11) -0.0232(13)
C01C 0.0580(15) 0.0280(9) 0.0414(14) 0.0031(8) 0.0109(11) -0.0015(9)
C01P 0.0557(16) 0.0298(10) 0.0572(19) -0.0004(10) -0.0014(13) 0.0036(9)
C023 0.0521(14) 0.0241(9) 0.0579(17) -0.0011(8) 0.0222(13) -0.0020(8)
C027 0.0453(13) 0.0270(9) 0.080(2) -0.0072(11) 0.0166(13) -0.0008(9)
C02A 0.094(3) 0.0251(10) 0.093(3) -0.0204(12) 0.066(2) -0.0159(12)
C02C 0.114(3) 0.0347(12) 0.0374(16) -0.0052(9) 0.0184(19) -0.0091(14)
F00D 0.118(2) 0.0806(15) 0.0599(14) -0.0258(11) -0.0098(13) 0.0562(15)
F00E 0.163(3) 0.155(3) 0.088(2) 0.063(2) 0.095(2) 0.079(2)
F00F 0.0600(13) 0.1100(19) 0.107(2) 0.0592(17) 0.0389(14) 0.0382(13)
F00M 0.202(4) 0.110(2) 0.0675(17) 0.0196(15) -0.0086(19) -0.112(2)
B02H 0.0587(17) 0.0256(9) 0.0445(16) 0.0040(8) 0.0274(14) 0.0025(9)
N00S 0.0459(12) 0.0641(15) 0.0532(15) 0.0052(11) 0.0168(11) -0.0001(11)
C021 0.0437(11) 0.0360(10) 0.0437(13) 0.0012(9) 0.0110(10) -0.0006(8)
C02D 0.0533(15) 0.0534(15) 0.0542(17) 0.0002(12) 0.0230(13) -0.0066(12)

loop_
_atom_type_symbol
_atom_type_description
_atom_type_scat_dispersion_real
_atom_type_scat_dispersion_imag
_atom_type_scat_source
C C 0.0030 0.0015 'International Tables Vol C Tables 4.2.6.8 and 6.1.1.4'
H H 0.0000 0.0000 'International Tables Vol C Tables 4.2.6.8 and 6.1.1.4'
B B 0.0012 0.0007 'International Tables Vol C Tables 4.2.6.8 and 6.1.1.4'
F F 0.0164 0.0096 'International Tables Vol C Tables 4.2.6.8 and 6.1.1.4'
N N 0.0059 0.0031 'International Tables Vol C Tables 4.2.6.8 and 6.1.1.4'
O O 0.0103 0.0057 'International Tables Vol C Tables 4.2.6.8 and 6.1.1.4'
Pd Pd -1.0955 0.9460 'International Tables Vol C Tables 4.2.6.8 and 6.1.1.4'

loop_
_geom_angle_atom_site_label_1
_geom_angle_atom_site_label_2
_geom_angle_atom_site_label_3
_geom_angle
_geom_angle_site_symmetry_1
_geom_angle_site_symmetry_3
_geom_angle_publ_flag
N00A Pd01 N00A 180.0 3_656 . ?
N00A Pd01 N1 89.86(9) 3_656 . ?
N00A Pd01 N1 90.14(9) . . ?
N00A Pd01 N1 90.14(9) 3_656 3_656 ?
N00A Pd01 N1 89.86(9) . 3_656 ?
N1 Pd01 N1 180.00(12) . 3_656 ?
C00W O002 C012 115.41(15) . . ?
C00V O003 C01U 115.52(16) . . ?
C00O N1 C00Y 119.4(2) . . ?
C00O N1 Pd01 121.89(15) . . ?
C00Y N1 Pd01 118.67(15) . . ?
C00X N00A C00Z 118.7(2) . . ?
C00X N00A Pd01 119.90(17) . . ?
C00Z N00A Pd01 121.31(19) . . ?
C01L N00I C01M 116.7(2) . . ?
C00P C00L C00N 114.81(19) . . ?
C00P C00L H00A 108.6 . . ?
C00N C00L H00A 108.6 . . ?
C00P C00L H00B 108.6 . . ?
C00N C00L H00B 108.6 . . ?
H00A C00L H00B 107.5 . . ?
C012 C00N C00L 110.61(19) . . ?
C012 C00N H00C 109.5 . . ?
C00L C00N H00C 109.5 . . ?
C012 C00N H00D 109.5 . . ?
C00L C00N H00D 109.5 . . ?
H00C C00N H00D 108.1 . . ?
N1 C00O C017 121.0(2) . . ?
N1 C00O H00O 119.5 . . ?
C017 C00O H00O 119.5 . . ?
C00Y C00P C00T 117.2(2) . . ?
C00Y C00P C00L 118.29(19) . . ?
C00T C00P C00L 124.5(2) . . ?
C00P C00T C017 119.3(2) . . ?
C00P C00T H00T 120.4 . . ?
C017 C00T H00T 120.4 . . ?
C01U C00U C01D 113.96(19) . . ?
C01U C00U H00E 108.8 . . ?
C01D C00U H00E 108.8 . . ?
C01U C00U H00F 108.8 . . ?
C01D C00U H00F 108.8 . . ?
H00E C00U H00F 107.7 . . ?
O007 C00V O003 123.4(2) . . ?
O007 C00V C01I 123.3(2) . . ?
O003 C00V C01I 113.28(16) . . ?
O005 C00W O002 124.09(19) . . ?
O005 C00W C014 123.37(19) . . ?
O002 C00W C014 112.47(15) . . ?
N00A C00X C010 122.9(2) . . ?
N00A C00X H00X 118.5 . . ?
C010 C00X H00X 118.5 . . ?
N1 C00Y C00P 123.5(2) . . ?
N1 C00Y H00Y 118.3 . . ?
C00P C00Y H00Y 118.3 . . ?
N00A C00Z C01Z 121.9(3) . . ?
N00A C00Z H00Z 119.1 . . ?
C01Z C00Z H00Z 119.1 . . ?
C00X C010 C01J 118.0(2) . . ?
C00X C010 C01D 119.4(2) . . ?
C01J C010 C01D 122.5(3) . . ?
O002 C012 C00N 106.72(15) . . ?
O002 C012 H01A 110.4 . . ?
C00N C012 H01A 110.4 . . ?
O002 C012 H01B 110.4 . . ?
C00N C012 H01B 110.4 . . ?
H01A C012 H01B 108.6 . . ?
C01L C014 C01H 118.99(18) . . ?
C01L C014 C00W 117.07(17) . . ?
C01H C014 C00W 123.90(18) . . ?
C00O C017 C00T 119.6(2) . . ?
C00O C017 H017 120.2 . . ?
C00T C017 H017 120.2 . . ?
C010 C01D C00U 110.81(19) . . ?
C010 C01D H01F 109.5 . . ?
C00U C01D H01F 109.5 . . ?
C010 C01D H01G 109.5 . . ?
C00U C01D H01G 109.5 . . ?
H01F C01D H01G 108.1 . . ?
C01I C01H C014 117.55(18) . . ?
C01I C01H H01K 121.2 . . ?
C014 C01H H01K 121.2 . . ?
C01H C01I C01M 119.04(18) . . ?
C01H C01I C00V 123.58(18) . . ?
C01M C01I C00V 117.37(18) . . ?
C01Z C01J C010 118.9(3) . . ?
C01Z C01J H01L 120.5 . . ?
C010 C01J H01L 120.5 . . ?
N00I C01L C014 123.90(19) . . ?
N00I C01L H01M 118.0 . . ?
C014 C01L H01M 118.0 . . ?
N00I C01M C01I 123.8(2) . . ?
N00I C01M H01N 118.1 . . ?
C01I C01M H01N 118.1 . . ?
O003 C01U C00U 108.38(16) . . ?
O003 C01U H01W 110.0 . . ?
C00U C01U H01W 110.0 . . ?
O003 C01U H01X 110.0 . . ?
C00U C01U H01X 110.0 . . ?
H01W C01U H01X 108.4 . . ?
C00Z C01Z C01J 119.5(2) . . ?
C00Z C01Z H012 120.3 . . ?
C01J C01Z H012 120.3 . . ?
C023 C01C C027 120.8(3) . . ?
C023 C01C H01E 119.6 . . ?
C027 C01C H01E 119.6 . . ?
C023 C01P C02C 120.3(3) . . ?
C023 C01P H01Q 119.9 . . ?
C02C C01P H01Q 119.9 . . ?
C01P C023 C01C 120.8(3) . . ?
C01P C023 H023 119.6 . . ?
C01C C023 H023 119.6 . . ?
C01C C027 C02A 119.3(3) . . ?
C01C C027 H027 120.3 . . ?
C02A C027 H027 120.3 . . ?
C027 C02A C02C 119.0(3) . . ?
C027 C02A H02E 120.5 . . ?
C02C C02A H02E 120.5 . . ?
C01P C02C C02A 119.9(3) . . ?
C01P C02C H02G 120.1 . . ?
C02A C02C H02G 120.1 . . ?
F00M B02H F00E 110.2(4) . . ?
F00M B02H F00D 106.2(4) . . ?
F00E B02H F00D 109.4(3) . . ?
F00M B02H F00F 108.0(3) . . ?
F00E B02H F00F 115.3(3) . . ?
F00D B02H F00F 107.3(3) . . ?
N00S C021 C02D 179.4(3) . . ?
C021 C02D H02H 109.5 . . ?
C021 C02D H02I 109.5 . . ?
H02H C02D H02I 109.5 . . ?
C021 C02D H02J 109.5 . . ?
H02H C02D H02J 109.5 . . ?
H02I C02D H02J 109.5 . . ?

loop_
_geom_bond_atom_site_label_1
_geom_bond_atom_site_label_2
_geom_bond_distance
_geom_bond_site_symmetry_2
_geom_bond_publ_flag
Pd01 N00A 2.020(2) 3_656 ?
Pd01 N00A 2.020(2) . ?
Pd01 N1 2.021(2) . ?
Pd01 N1 2.021(2) 3_656 ?
O002 C00W 1.339(3) . ?
O002 C012 1.470(2) . ?
O003 C00V 1.326(3) . ?
O003 C01U 1.458(2) . ?
O005 C00W 1.208(2) . ?
O007 C00V 1.208(2) . ?
N1 C00O 1.341(3) . ?
N1 C00Y 1.348(3) . ?
N00A C00X 1.347(3) . ?
N00A C00Z 1.352(3) . ?
N00I C01L 1.335(3) . ?
N00I C01M 1.338(3) . ?
C00L C00P 1.514(3) . ?
C00L C00N 1.522(3) . ?
C00L H00A 0.9700 . ?
C00L H00B 0.9700 . ?
C00N C012 1.518(3) . ?
C00N H00C 0.9700 . ?
C00N H00D 0.9700 . ?
C00O C017 1.383(4) . ?
C00O H00O 0.9300 . ?
C00P C00Y 1.383(3) . ?
C00P C00T 1.399(3) . ?
C00T C017 1.402(3) . ?
C00T H00T 0.9300 . ?
C00U C01U 1.508(3) . ?
C00U C01D 1.528(3) . ?
C00U H00E 0.9700 . ?
C00U H00F 0.9700 . ?
C00V C01I 1.489(3) . ?
C00W C014 1.496(3) . ?
C00X C010 1.383(4) . ?
C00X H00X 0.9300 . ?
C00Y H00Y 0.9300 . ?
C00Z C01Z 1.373(5) . ?
C00Z H00Z 0.9300 . ?
C010 C01J 1.397(3) . ?
C010 C01D 1.504(3) . ?
C012 H01A 0.9700 . ?
C012 H01B 0.9700 . ?
C014 C01L 1.393(3) . ?
C014 C01H 1.394(2) . ?
C017 H017 0.9300 . ?
C01D H01F 0.9700 . ?
C01D H01G 0.9700 . ?
C01H C01I 1.392(3) . ?
C01H H01K 0.9300 . ?
C01I C01M 1.393(3) . ?
C01J C01Z 1.396(4) . ?
C01J H01L 0.9300 . ?
C01L H01M 0.9300 . ?
C01M H01N 0.9300 . ?
C01U H01W 0.9700 . ?
C01U H01X 0.9700 . ?
C01Z H012 0.9300 . ?
C01C C023 1.364(4) . ?
C01C C027 1.380(4) . ?
C01C H01E 0.9300 . ?
C01P C023 1.359(5) . ?
C01P C02C 1.368(6) . ?
C01P H01Q 0.9300 . ?
C023 H023 0.9300 . ?
C027 C02A 1.386(6) . ?
C027 H027 0.9300 . ?
C02A C02C 1.413(7) . ?
C02A H02E 0.9300 . ?
C02C H02G 0.9300 . ?
F00D B02H 1.352(3) . ?
F00E B02H 1.345(4) . ?
F00F B02H 1.390(5) . ?
F00M B02H 1.342(4) . ?
N00S C021 1.129(4) . ?
C021 C02D 1.457(4) . ?
C02D H02H 0.9600 . ?
C02D H02I 0.9600 . ?
C02D H02J 0.9600 . ?

loop_
_geom_torsion_atom_site_label_1
_geom_torsion_atom_site_label_2
_geom_torsion_atom_site_label_3
_geom_torsion_atom_site_label_4
_geom_torsion
_geom_torsion_site_symmetry_1
_geom_torsion_site_symmetry_2
_geom_torsion_site_symmetry_3
_geom_torsion_site_symmetry_4
_geom_torsion_publ_flag
C00P C00L C00N C012 175.29(16) . . . . ?
C00Y N1 C00O C017 -0.6(4) . . . . ?
Pd01 N1 C00O C017 -179.71(18) . . . . ?
C00N C00L C00P C00Y -138.7(2) . . . . ?
C00N C00L C00P C00T 43.2(3) . . . . ?
C00Y C00P C00T C017 0.0(3) . . . . ?
C00L C00P C00T C017 178.0(2) . . . . ?
C01U O003 C00V O007 1.9(3) . . . . ?
C01U O003 C00V C01I -177.66(18) . . . . ?
C012 O002 C00W O005 -3.9(3) . . . . ?
C012 O002 C00W C014 173.06(18) . . . . ?
C00Z N00A C00X C010 0.8(4) . . . . ?
Pd01 N00A C00X C010 -175.50(18) . . . . ?
C00O N1 C00Y C00P 0.1(4) . . . . ?
Pd01 N1 C00Y C00P 179.27(18) . . . . ?
C00T C00P C00Y N1 0.2(4) . . . . ?
C00L C00P C00Y N1 -178.0(2) . . . . ?
C00X N00A C00Z C01Z -1.3(4) . . . . ?
Pd01 N00A C00Z C01Z 174.9(2) . . . . ?
N00A C00X C010 C01J 1.5(4) . . . . ?
N00A C00X C010 C01D 178.0(2) . . . . ?
C00W O002 C012 C00N 171.33(19) . . . . ?
C00L C00N C012 O002 -69.4(2) . . . . ?
O005 C00W C014 C01L 9.1(3) . . . . ?
O002 C00W C014 C01L -167.86(19) . . . . ?
O005 C00W C014 C01H -173.2(2) . . . . ?
O002 C00W C014 C01H 9.8(3) . . . . ?
N1 C00O C017 C00T 0.7(4) . . . . ?
C00P C00T C017 C00O -0.4(4) . . . . ?
C00X C010 C01D C00U -79.4(3) . . . . ?
C01J C010 C01D C00U 96.9(3) . . . . ?
C01U C00U C01D C010 -179.58(19) . . . . ?
C01L C014 C01H C01I 0.7(3) . . . . ?
C00W C014 C01H C01I -176.92(19) . . . . ?
C014 C01H C01I C01M 0.4(3) . . . . ?
C014 C01H C01I C00V 179.76(19) . . . . ?
O007 C00V C01I C01H 173.5(2) . . . . ?
O003 C00V C01I C01H -7.0(3) . . . . ?
O007 C00V C01I C01M -7.2(3) . . . . ?
O003 C00V C01I C01M 172.3(2) . . . . ?
C00X C010 C01J C01Z -3.1(4) . . . . ?
C01D C010 C01J C01Z -179.5(2) . . . . ?
C01M N00I C01L C014 1.2(4) . . . . ?
C01H C014 C01L N00I -1.6(4) . . . . ?
C00W C014 C01L N00I 176.2(2) . . . . ?
C01L N00I C01M C01I 0.1(4) . . . . ?
C01H C01I C01M N00I -0.9(4) . . . . ?
C00V C01I C01M N00I 179.8(2) . . . . ?
C00V O003 C01U C00U -155.3(2) . . . . ?
C01D C00U C01U O003 -66.5(2) . . . . ?
N00A C00Z C01Z C01J -0.4(4) . . . . ?
C010 C01J C01Z C00Z 2.6(4) . . . . ?
C02C C01P C023 C01C 0.2(4) . . . . ?
C027 C01C C023 C01P -0.2(3) . . . . ?
C023 C01C C027 C02A 0.2(4) . . . . ?
C01C C027 C02A C02C -0.3(4) . . . . ?
C023 C01P C02C C02A -0.4(4) . . . . ?
C027 C02A C02C C01P 0.4(4) . . . . ?
